data_4319830
loop_
_publ_author_name
'Pascale Delangle'
'Christian Husson'
'Colette Lebrun'
'Jacques P\'ecaut'
'Philippe J. A. Vott\'ero'

_publ_section_title
;
 Solid State and Solution Studies of Lanthanide(III) Complexes of
 Cyclohexanetriols, Models of the Coordination Sites Found in Sugars
;
_journal_name_full 'Inorganic Chemistry'
_journal_page_first 2953
_journal_page_last 2962
_journal_paper_doi 10.1021/ic001160e
_journal_volume 40
_journal_year 2001
_chemical_formula_sum 'C14 H27 N4 O15 Pr'
_chemical_formula_weight 632.31
_chemical_name_systematic
;
 ?
;
_space_group_IT_number 4
_symmetry_cell_setting monoclinic
_symmetry_space_group_name_Hall 'P 2yb'
_symmetry_space_group_name_H-M 'P 1 21 1'
_atom_sites_solution_hydrogens geom
_atom_sites_solution_primary direct
_atom_sites_solution_secondary difmap
_audit_creation_method SHELXL-97
_cell_angle_alpha 90.00
_cell_angle_beta 107.2900(10)
_cell_angle_gamma 90.00
_cell_formula_units_Z 2
_cell_length_a 9.8833(5)
_cell_length_b 9.6719(5)
_cell_length_c 12.1136(7)
_cell_measurement_temperature 193(2)
_cell_volume 1105.62(10)
_computing_cell_refinement 'Bruker SMART'
_computing_data_collection 'Bruker SMART'
_computing_data_reduction 'Bruker SHELXTL'
_computing_molecular_graphics 'Bruker SHELXTL'
_computing_publication_material 'Bruker SHELXTL'
_computing_structure_refinement 'SHELXL-97 (Sheldrick, 1997)'
_computing_structure_solution 'SHELXS-97 (Sheldrick, 1990)'
_diffrn_ambient_temperature 193(2)
_diffrn_measured_fraction_theta_full 0.907
_diffrn_measured_fraction_theta_max 0.907
_diffrn_measurement_device_type 'CCD area detector'
_diffrn_measurement_method 'phi and omega scans'
_diffrn_radiation_monochromator graphite
_diffrn_radiation_source 'fine-focus sealed tube'
_diffrn_radiation_type MoK\a
_diffrn_radiation_wavelength 0.71073
_diffrn_reflns_av_R_equivalents 0.0212
_diffrn_reflns_av_sigmaI/netI 0.0405
_diffrn_reflns_limit_h_max 5
_diffrn_reflns_limit_h_min -12
_diffrn_reflns_limit_k_max 11
_diffrn_reflns_limit_k_min -11
_diffrn_reflns_limit_l_max 14
_diffrn_reflns_limit_l_min -14
_diffrn_reflns_number 5234
_diffrn_reflns_theta_full 25.95
_diffrn_reflns_theta_max 25.95
_diffrn_reflns_theta_min 1.76
_exptl_absorpt_coefficient_mu 2.287
_exptl_absorpt_correction_type none
_exptl_crystal_colour vert
_exptl_crystal_density_diffrn 1.899
_exptl_crystal_density_method 'not measured'
_exptl_crystal_F_000 636
_exptl_crystal_size_max 0.1
_exptl_crystal_size_mid 0.2
_exptl_crystal_size_min 0.5
_refine_diff_density_max 0.386
_refine_diff_density_min -0.549
_refine_diff_density_rms 0.084
_refine_ls_abs_structure_details 'Flack H D (1983), Acta Cryst. A39, 876-881'
_refine_ls_abs_structure_Flack 0.206(13)
_refine_ls_extinction_method none
_refine_ls_goodness_of_fit_ref 1.018
_refine_ls_hydrogen_treatment mixed
_refine_ls_matrix_type full
_refine_ls_number_parameters 416
_refine_ls_number_reflns 3632
_refine_ls_number_restraints 1
_refine_ls_restrained_S_all 1.018
_refine_ls_R_factor_all 0.0250
_refine_ls_R_factor_gt 0.0231
_refine_ls_shift/su_max 0.719
_refine_ls_shift/su_mean 0.003
_refine_ls_structure_factor_coef Fsqd
_refine_ls_weighting_details 'calc w=1/[\s^2^(Fo^2^)+(0.0339P)^2^+0.0000P] where P=(Fo^2^+2Fc^2^)/3'
_refine_ls_weighting_scheme calc
_refine_ls_wR_factor_gt 0.0578
_refine_ls_wR_factor_ref 0.0586
_reflns_number_gt 3455
_reflns_number_total 3632
_reflns_threshold_expression >2sigma(I)
_cod_data_source_file ic001160e_1.cif
_cod_data_source_block 1
_cod_depositor_comments
;
The following automatic conversions were performed:

'_symmetry_cell_setting' value 'Monoclinic' changed to 'monoclinic'
according to the built-in table from CIF Core dictionary named
'cif_core.dic' version 2.4.1 from 2010-06-29.

Automatic conversion script
Id: cif_fix_values 1646 2011-03-28 12:23:43Z adriana 
;
_cod_database_code 4319830

loop_
_symmetry_equiv_pos_as_xyz
'x, y, z'
'-x, y+1/2, -z'

loop_
_atom_site_label
_atom_site_type_symbol
_atom_site_fract_x
_atom_site_fract_y
_atom_site_fract_z
_atom_site_U_iso_or_equiv
_atom_site_adp_type
_atom_site_occupancy
_atom_site_symmetry_multiplicity
_atom_site_calc_flag
_atom_site_refinement_flags
_atom_site_disorder_assembly
_atom_site_disorder_group
Pr Pr 0.229101(19) 0.25414(3) -0.857308(16) 0.01375(8) Uani 1 1 d . . .
O1 O 0.1360(4) 0.3866(4) -1.0384(3) 0.0180(7) Uani 1 1 d . . .
H1O H 0.101(5) 0.468(6) -1.039(4) 0.010(12) Uiso 1 1 d . . .
O2 O 0.2295(5) 0.1031(4) -1.0240(3) 0.0225(8) Uani 1 1 d . . .
H2O H 0.207(6) 0.038(6) -1.024(5) 0.008(15) Uiso 1 1 d . . .
O3 O 0.4295(3) 0.3253(4) -0.9304(3) 0.0190(7) Uani 1 1 d . . .
H3O H 0.503(8) 0.298(7) -0.885(6) 0.06(3) Uiso 1 1 d . . .
O4 O 0.1409(3) 0.2630(7) -0.6858(2) 0.0201(7) Uani 1 1 d . . .
H4O H 0.067(6) 0.240(9) -0.698(5) 0.034(18) Uiso 1 1 d . . .
O5 O 0.4269(4) 0.3227(4) -0.6853(3) 0.0227(8) Uani 1 1 d . . .
H5O H 0.503(7) 0.280(9) -0.670(6) 0.06(2) Uiso 1 1 d . . .
O6 O 0.2103(5) 0.5058(5) -0.8085(4) 0.0184(11) Uani 1 1 d . . .
H6O H 0.225(5) 0.569(6) -0.849(4) 0.013(14) Uiso 1 1 d . . .
O7 O -0.0196(4) 0.1486(4) -0.9394(4) 0.0228(9) Uani 1 1 d . . .
O8 O -0.0640(4) 0.3639(4) -0.9206(4) 0.0222(9) Uani 1 1 d . . .
O9 O -0.2252(3) 0.2329(5) -1.0353(3) 0.0255(11) Uani 1 1 d . . .
O10 O 0.2052(5) 0.0019(5) -0.8000(5) 0.0268(13) Uani 1 1 d . . .
O11 O 0.4193(4) 0.0655(4) -0.7857(3) 0.0273(8) Uani 1 1 d . . .
O12 O 0.3825(5) -0.1356(4) -0.7228(4) 0.0423(11) Uani 1 1 d . . .
O13 O -0.3144(3) 0.2066(4) -0.6293(3) 0.0269(9) Uani 1 1 d . . .
O14 O -0.1138(4) 0.1818(4) -0.6620(3) 0.0313(9) Uani 1 1 d . . .
O15 O -0.2911(3) 0.2720(6) -0.7940(3) 0.0298(10) Uani 1 1 d . . .
N1 N -0.1069(3) 0.2505(8) -0.9668(3) 0.0174(7) Uani 1 1 d . . .
N2 N 0.3370(4) -0.0261(4) -0.7683(3) 0.0215(9) Uani 1 1 d . . .
N3 N -0.2401(4) 0.2215(4) -0.6966(4) 0.0215(11) Uani 1 1 d . . .
N4 N -0.2391(6) 0.5619(6) -0.6005(5) 0.0453(13) Uani 1 1 d . . .
C1 C 0.1777(6) 0.3879(5) -1.1441(4) 0.0177(11) Uani 1 1 d . . .
H1 H 0.114(5) 0.460(5) -1.195(4) 0.001(10) Uiso 1 1 d . . .
C2 C 0.1539(5) 0.2436(11) -1.1989(4) 0.0213(11) Uani 1 1 d . . .
H2A H 0.163(5) 0.233(7) -1.278(4) 0.025(14) Uiso 1 1 d . . .
H2B H 0.054(6) 0.211(6) -1.209(5) 0.038(18) Uiso 1 1 d . . .
C12 C 0.3326(6) 0.3479(7) -0.5220(4) 0.0226(12) Uani 1 1 d . . .
H12A H 0.357(4) 0.278(7) -0.506(3) 0.000(13) Uiso 1 1 d . . .
H12B H 0.352(6) 0.402(6) -0.449(5) 0.031(15) Uiso 1 1 d . . .
C3 C 0.2590(6) 0.1372(6) -1.1318(4) 0.0192(11) Uani 1 1 d . . .
H3 H 0.246(5) 0.053(6) -1.174(5) 0.012(12) Uiso 1 1 d . . .
C4 C 0.4105(6) 0.1864(6) -1.1049(5) 0.0231(13) Uani 1 1 d . . .
H4A H 0.428(6) 0.189(5) -1.185(5) 0.027(14) Uiso 1 1 d . . .
H4B H 0.481(7) 0.121(7) -1.048(5) 0.038(19) Uiso 1 1 d . . .
C5 C 0.4371(6) 0.3290(6) -1.0497(5) 0.0209(12) Uani 1 1 d . . .
H5 H 0.540(6) 0.360(6) -1.049(4) 0.020(14) Uiso 1 1 d . . .
C6 C 0.3316(6) 0.4342(6) -1.1193(4) 0.0211(11) Uani 1 1 d . . .
H6A H 0.348(6) 0.443(6) -1.197(6) 0.037(16) Uiso 1 1 d . . .
H6B H 0.347(6) 0.528(6) -1.080(5) 0.030(15) Uiso 1 1 d . . .
C11 C 0.1765(5) 0.3598(5) -0.5897(4) 0.0200(10) Uani 1 1 d . . .
H11 H 0.118(7) 0.320(6) -0.536(6) 0.042(18) Uiso 1 1 d . . .
C13 C 0.4310(5) 0.4073(5) -0.5857(4) 0.0217(11) Uani 1 1 d . . .
H13 H 0.519(6) 0.402(5) -0.527(5) 0.021(13) Uiso 1 1 d . . .
C14 C 0.3907(5) 0.5553(5) -0.6236(5) 0.0234(11) Uani 1 1 d . . .
H14A H 0.447(6) 0.587(6) -0.671(5) 0.022(14) Uiso 1 1 d . . .
H14B H 0.404(6) 0.606(6) -0.548(5) 0.030(15) Uiso 1 1 d . . .
C15 C 0.2353(5) 0.5706(5) -0.6947(4) 0.0199(10) Uani 1 1 d . . .
H15 H 0.220(4) 0.665(5) -0.710(4) 0.002(10) Uiso 1 1 d . . .
C16 C 0.1367(5) 0.5058(6) -0.6346(5) 0.0214(11) Uani 1 1 d . . .
H16A H 0.040(6) 0.505(5) -0.686(5) 0.020(13) Uiso 1 1 d . . .
H16B H 0.141(5) 0.554(5) -0.573(5) 0.000(13) Uiso 1 1 d . . .
C21 C -0.1769(6) 0.4951(6) -0.5240(5) 0.0271(12) Uani 1 1 d . . .
C22 C -0.0979(8) 0.4106(8) -0.4286(6) 0.0349(15) Uani 1 1 d . . .
H22A H -0.135(7) 0.419(8) -0.380(6) 0.04(2) Uiso 1 1 d . . .
H22B H -0.082(6) 0.323(6) -0.458(5) 0.030(15) Uiso 1 1 d . . .
H22C H 0.004(9) 0.440(9) -0.396(7) 0.07(2) Uiso 1 1 d . . .

loop_
_atom_site_aniso_label
_atom_site_aniso_U_11
_atom_site_aniso_U_22
_atom_site_aniso_U_33
_atom_site_aniso_U_23
_atom_site_aniso_U_13
_atom_site_aniso_U_12
Pr 0.01317(11) 0.01275(11) 0.01578(11) -0.00010(17) 0.00501(7) -0.00030(16)
O1 0.0176(18) 0.017(2) 0.0211(18) 0.0031(14) 0.0076(15) 0.0061(15)
O2 0.038(2) 0.011(2) 0.022(2) -0.0018(15) 0.0142(17) -0.0080(18)
O3 0.0114(16) 0.0264(18) 0.0185(17) 0.0053(14) 0.0033(14) -0.0011(14)
O4 0.0164(15) 0.0239(19) 0.0213(14) 0.001(2) 0.0073(11) -0.004(2)
O5 0.0130(17) 0.0302(19) 0.0229(19) -0.0065(15) 0.0021(14) 0.0053(15)
O6 0.025(3) 0.010(2) 0.019(3) -0.001(2) 0.005(2) -0.0011(19)
O7 0.015(2) 0.0123(18) 0.039(2) 0.0004(17) 0.0051(17) 0.0042(16)
O8 0.022(2) 0.0178(19) 0.028(2) -0.0054(17) 0.0089(17) -0.0020(17)
O9 0.0157(15) 0.030(3) 0.0277(16) -0.0004(18) 0.0009(12) 0.0038(17)
O10 0.025(3) 0.026(3) 0.033(3) 0.005(2) 0.012(2) 0.003(2)
O11 0.0209(18) 0.0193(18) 0.039(2) 0.0037(16) 0.0051(16) -0.0003(15)
O12 0.044(2) 0.022(2) 0.050(3) 0.016(2) -0.003(2) 0.0058(19)
O13 0.0178(16) 0.036(2) 0.0284(18) 0.0067(14) 0.0097(15) 0.0029(13)
O14 0.0138(18) 0.044(2) 0.037(2) 0.0058(18) 0.0089(16) 0.0063(16)
O15 0.0260(15) 0.041(3) 0.0208(16) 0.006(2) 0.0045(12) -0.003(2)
N1 0.0155(16) 0.0176(17) 0.0198(16) 0.004(3) 0.0065(13) -0.003(3)
N2 0.027(2) 0.017(2) 0.019(2) 0.0027(17) 0.0040(17) 0.0026(18)
N3 0.0142(18) 0.023(3) 0.027(2) -0.0012(17) 0.0063(16) -0.0020(15)
N4 0.055(3) 0.049(3) 0.035(3) 0.007(3) 0.019(3) 0.009(3)
C1 0.024(3) 0.016(3) 0.014(2) 0.0011(19) 0.006(2) 0.004(2)
C2 0.021(2) 0.022(3) 0.018(2) -0.005(4) 0.0017(15) -0.003(3)
C12 0.023(3) 0.027(3) 0.016(3) 0.002(2) 0.004(2) 0.004(2)
C3 0.029(3) 0.016(3) 0.015(3) -0.003(2) 0.011(2) -0.005(3)
C4 0.026(3) 0.025(3) 0.022(3) 0.006(3) 0.012(3) 0.006(2)
C5 0.015(3) 0.029(3) 0.020(3) 0.004(3) 0.008(2) -0.001(2)
C6 0.022(3) 0.023(3) 0.020(3) 0.003(2) 0.008(2) -0.001(2)
C11 0.022(3) 0.021(2) 0.018(2) -0.001(2) 0.008(2) 0.003(2)
C13 0.017(2) 0.029(3) 0.017(2) -0.003(2) 0.001(2) 0.001(2)
C14 0.021(3) 0.024(3) 0.025(3) -0.003(2) 0.006(2) -0.005(2)
C15 0.021(2) 0.016(3) 0.021(3) -0.006(2) 0.004(2) -0.0009(19)
C16 0.020(3) 0.023(3) 0.021(3) -0.010(2) 0.005(2) 0.001(2)
C21 0.034(3) 0.025(3) 0.027(3) -0.006(2) 0.017(2) -0.005(2)
C22 0.045(4) 0.034(4) 0.030(3) -0.001(3) 0.017(3) 0.006(3)

loop_
_atom_type_symbol
_atom_type_description
_atom_type_scat_dispersion_real
_atom_type_scat_dispersion_imag
_atom_type_scat_source
C C 0.0033 0.0016 'International Tables Vol C Tables 4.2.6.8 and 6.1.1.4'
H H 0.0000 0.0000 'International Tables Vol C Tables 4.2.6.8 and 6.1.1.4'
N N 0.0061 0.0033 'International Tables Vol C Tables 4.2.6.8 and 6.1.1.4'
O O 0.0106 0.0060 'International Tables Vol C Tables 4.2.6.8 and 6.1.1.4'
Pr Pr -0.2180 2.8214 'International Tables Vol C Tables 4.2.6.8 and 6.1.1.4'

loop_
_geom_angle_atom_site_label_1
_geom_angle_atom_site_label_2
_geom_angle_atom_site_label_3
_geom_angle
_geom_angle_site_symmetry_1
_geom_angle_site_symmetry_3
_geom_angle_publ_flag
O1 Pr O4 126.50(14) . . ?
O1 Pr O5 126.77(12) . . ?
O4 Pr O5 70.95(11) . . ?
O1 Pr O2 70.99(12) . . ?
O4 Pr O2 141.59(16) . . ?
O5 Pr O2 130.15(13) . . ?
O1 Pr O3 70.55(11) . . ?
O4 Pr O3 143.23(12) . . ?
O5 Pr O3 73.41(12) . . ?
O2 Pr O3 71.44(12) . . ?
O1 Pr O6 70.98(14) . . ?
O4 Pr O6 72.66(18) . . ?
O5 Pr O6 68.96(14) . . ?
O2 Pr O6 140.58(15) . . ?
O3 Pr O6 86.49(14) . . ?
O1 Pr O10 133.90(15) . . ?
O4 Pr O10 73.91(19) . . ?
O5 Pr O10 98.00(14) . . ?
O2 Pr O10 71.62(15) . . ?
O3 Pr O10 120.33(14) . . ?
O6 Pr O10 146.50(11) . . ?
O1 Pr O7 78.57(13) . . ?
O4 Pr O7 78.71(13) . . ?
O5 Pr O7 148.49(13) . . ?
O2 Pr O7 71.69(14) . . ?
O3 Pr O7 137.77(12) . . ?
O6 Pr O7 110.15(14) . . ?
O10 Pr O7 64.74(14) . . ?
O1 Pr O11 135.05(12) . . ?
O4 Pr O11 98.36(15) . . ?
O5 Pr O11 66.03(12) . . ?
O2 Pr O11 71.41(13) . . ?
O3 Pr O11 74.82(11) . . ?
O6 Pr O11 134.49(13) . . ?
O10 Pr O11 49.66(13) . . ?
O7 Pr O11 111.50(12) . . ?
O1 Pr O8 60.47(12) . . ?
O4 Pr O8 69.19(12) . . ?
O5 Pr O8 125.87(12) . . ?
O2 Pr O8 103.71(13) . . ?
O3 Pr O8 128.85(11) . . ?
O6 Pr O8 65.23(13) . . ?
O10 Pr O8 104.41(14) . . ?
O7 Pr O8 45.10(9) . . ?
O11 Pr O8 154.07(11) . . ?
O1 Pr N2 142.03(11) . . ?
O4 Pr N2 84.59(16) . . ?
O5 Pr N2 80.34(12) . . ?
O2 Pr N2 71.05(12) . . ?
O3 Pr N2 98.19(11) . . ?
O6 Pr N2 146.26(14) . . ?
O10 Pr N2 24.97(14) . . ?
O7 Pr N2 88.68(12) . . ?
O11 Pr N2 24.78(11) . . ?
O8 Pr N2 129.30(12) . . ?
C1 O1 Pr 131.1(3) . . ?
C3 O2 Pr 129.9(3) . . ?
C5 O3 Pr 129.3(3) . . ?
C11 O4 Pr 129.1(3) . . ?
C13 O5 Pr 132.0(3) . . ?
C15 O6 Pr 128.9(3) . . ?
N1 O7 Pr 106.6(3) . . ?
N1 O8 Pr 88.7(3) . . ?
N2 O10 Pr 96.6(3) . . ?
N2 O11 Pr 96.3(2) . . ?
O9 N1 O8 123.6(6) . . ?
O9 N1 O7 120.0(7) . . ?
O8 N1 O7 116.4(3) . . ?
O12 N2 O11 121.1(4) . . ?
O12 N2 O10 122.0(5) . . ?
O11 N2 O10 117.0(4) . . ?
O12 N2 Pr 174.5(4) . . ?
O11 N2 Pr 58.9(2) . . ?
O10 N2 Pr 58.4(3) . . ?
O15 N3 O14 121.5(4) . . ?
O15 N3 O13 120.9(4) . . ?
O14 N3 O13 117.6(4) . . ?
O1 C1 C6 110.8(4) . . ?
O1 C1 C2 109.0(4) . . ?
C6 C1 C2 111.5(4) . . ?
C3 C2 C1 113.2(4) . . ?
C11 C12 C13 113.4(4) . . ?
O2 C3 C4 109.1(4) . . ?
O2 C3 C2 110.3(5) . . ?
C4 C3 C2 112.3(5) . . ?
C3 C4 C5 114.2(5) . . ?
O3 C5 C6 109.6(4) . . ?
O3 C5 C4 111.0(4) . . ?
C6 C5 C4 111.3(4) . . ?
C5 C6 C1 113.1(5) . . ?
O4 C11 C12 110.4(4) . . ?
O4 C11 C16 109.7(4) . . ?
C12 C11 C16 112.1(5) . . ?
O5 C13 C14 109.9(4) . . ?
O5 C13 C12 110.2(4) . . ?
C14 C13 C12 111.1(4) . . ?
C13 C14 C15 113.0(4) . . ?
O6 C15 C16 108.8(4) . . ?
O6 C15 C14 110.4(4) . . ?
C16 C15 C14 111.8(4) . . ?
C15 C16 C11 114.9(4) . . ?
N4 C21 C22 179.4(7) . . ?

loop_
_geom_bond_atom_site_label_1
_geom_bond_atom_site_label_2
_geom_bond_distance
_geom_bond_site_symmetry_2
_geom_bond_publ_flag
Pr O1 2.470(3) . ?
Pr O4 2.482(3) . ?
Pr O5 2.486(3) . ?
Pr O2 2.493(4) . ?
Pr O3 2.495(3) . ?
Pr O6 2.524(4) . ?
Pr O10 2.567(5) . ?
Pr O7 2.573(4) . ?
Pr O11 2.578(3) . ?
Pr O8 2.964(4) . ?
Pr N2 2.993(4) . ?
O1 C1 1.457(6) . ?
O2 C3 1.457(6) . ?
O3 C5 1.470(7) . ?
O4 C11 1.453(7) . ?
O5 C13 1.449(6) . ?
O6 C15 1.467(7) . ?
O7 N1 1.286(8) . ?
O8 N1 1.247(8) . ?
O9 N1 1.228(4) . ?
O10 N2 1.272(6) . ?
O11 N2 1.262(5) . ?
O12 N2 1.217(5) . ?
O13 N3 1.257(5) . ?
O14 N3 1.254(5) . ?
O15 N3 1.237(5) . ?
N4 C21 1.146(8) . ?
C1 C6 1.528(8) . ?
C1 C2 1.533(10) . ?
C2 C3 1.515(10) . ?
C12 C11 1.521(7) . ?
C12 C13 1.522(7) . ?
C3 C4 1.512(8) . ?
C4 C5 1.521(7) . ?
C5 C6 1.520(7) . ?
C11 C16 1.522(7) . ?
C13 C14 1.520(8) . ?
C14 C15 1.528(7) . ?
C15 C16 1.515(7) . ?
C21 C22 1.442(9) . ?

loop_
_geom_hbond_atom_site_label_D
_geom_hbond_atom_site_label_H
_geom_hbond_atom_site_label_A
_geom_hbond_distance_DH
_geom_hbond_distance_HA
_geom_hbond_distance_DA
_geom_hbond_angle_DHA
_geom_hbond_site_symmetry_A
O1 H1O O7 0.86(5) 1.91(5) 2.762(5) 173(5) 2_553
O2 H2O O8 0.67(6) 2.17(6) 2.798(6) 157(6) 2_543
O3 H3O O15 0.81(7) 2.02(7) 2.813(5) 164(7) 1_655
O4 H4O O14 0.73(6) 2.04(6) 2.732(5) 157(6) .
O5 H5O O13 0.83(7) 1.87(7) 2.689(5) 172(9) 1_655
O6 H6O O9 0.82(6) 2.12(6) 2.932(7) 171(4) 2_553
